data_1517369
loop_
_publ_author_name
'Luo, Ding'
'Lee, Sangsu'
'Zheng, Bin'
'Sun, Zhe'
'Zeng, Wangdong'
'Huang, Kuo-Wei'
'Furukawa, Ko'
'Kim, Dongho'
'Webster, Richard D.'
'Wu, Jishan'

_publ_section_title
;
 Indolo[2,3-b]carbazoles with tunable ground states: how Clar's aromatic
 sextet determines the singlet biradical character
;
_journal_issue 12
_journal_name_full 'Chem. Sci.'
_journal_page_first 4944
_journal_paper_doi 10.1039/C4SC01843E
_journal_volume 5
_journal_year 2014
_chemical_formula_sum 'C66 H76 N2'
_chemical_formula_weight 897.29
_chemical_name_systematic
; 
 ? 
;
_space_group_IT_number 15
_symmetry_cell_setting monoclinic
_symmetry_space_group_name_Hall '-C 2yc'
_symmetry_space_group_name_H-M 'C 1 2/c 1'
_atom_sites_solution_hydrogens geom
_atom_sites_solution_primary direct
_atom_sites_solution_secondary difmap
_audit_creation_method SHELXL-97
_cell_angle_alpha 90.00
_cell_angle_beta 103.053(4)
_cell_angle_gamma 90.00
_cell_formula_units_Z 4
_cell_length_a 25.799(6)
_cell_length_b 18.171(4)
_cell_length_c 11.441(3)
_cell_measurement_reflns_used 1358
_cell_measurement_temperature 100(2)
_cell_measurement_theta_max 21.15
_cell_measurement_theta_min 2.43
_cell_volume 5225(2)
_computing_cell_refinement 'Bruker SAINT'
_computing_data_collection 'Bruker APEX2'
_computing_data_reduction 'Bruker SAINT'
_computing_molecular_graphics 'Bruker SHELXTL'
_computing_publication_material 'Bruker SHELXTL'
_computing_structure_refinement 'SHELXL-97 (Sheldrick, 1997)'
_computing_structure_solution 'SHELXS-97 (Sheldrick, 1990)'
_diffrn_ambient_temperature 100(2)
_diffrn_measured_fraction_theta_full 1.000
_diffrn_measured_fraction_theta_max 1.000
_diffrn_measurement_device_type 'Bruker APEX-II CCD'
_diffrn_measurement_method '\f and \w scans'
_diffrn_radiation_monochromator graphite
_diffrn_radiation_source 'fine-focus sealed tube'
_diffrn_radiation_type MoK\a
_diffrn_radiation_wavelength 0.71073
_diffrn_reflns_av_R_equivalents 0.0838
_diffrn_reflns_av_sigmaI/netI 0.1000
_diffrn_reflns_limit_h_max 30
_diffrn_reflns_limit_h_min -25
_diffrn_reflns_limit_k_max 21
_diffrn_reflns_limit_k_min -21
_diffrn_reflns_limit_l_max 13
_diffrn_reflns_limit_l_min -13
_diffrn_reflns_number 15119
_diffrn_reflns_theta_full 24.99
_diffrn_reflns_theta_max 24.99
_diffrn_reflns_theta_min 1.62
_diffrn_standards_number 0
_exptl_absorpt_coefficient_mu 0.065
_exptl_absorpt_correction_T_max 0.7456
_exptl_absorpt_correction_T_min 0.5694
_exptl_absorpt_correction_type multi-scan
_exptl_absorpt_process_details 'Sadabs, (Sheldrick 2008)'
_exptl_crystal_colour Yellow
_exptl_crystal_density_diffrn 1.141
_exptl_crystal_density_meas ?
_exptl_crystal_density_method 'not measured'
_exptl_crystal_description Block
_exptl_crystal_F_000 1944
_exptl_crystal_size_max 0.50
_exptl_crystal_size_mid 0.30
_exptl_crystal_size_min 0.20
_refine_diff_density_max 0.652
_refine_diff_density_min -0.504
_refine_diff_density_rms 0.068
_refine_ls_extinction_method none
_refine_ls_goodness_of_fit_ref 1.048
_refine_ls_hydrogen_treatment mixed
_refine_ls_matrix_type full
_refine_ls_number_parameters 344
_refine_ls_number_reflns 4603
_refine_ls_number_restraints 108
_refine_ls_restrained_S_all 1.075
_refine_ls_R_factor_all 0.1196
_refine_ls_R_factor_gt 0.0839
_refine_ls_shift/su_max 0.000
_refine_ls_shift/su_mean 0.000
_refine_ls_structure_factor_coef Fsqd
_refine_ls_weighting_details 'calc w=1/[\s^2^(Fo^2^)+(0.1425P)^2^+3.1074P] where P=(Fo^2^+2Fc^2^)/3'
_refine_ls_weighting_scheme calc
_refine_ls_wR_factor_gt 0.2355
_refine_ls_wR_factor_ref 0.2628
_reflns_number_gt 2999
_reflns_number_total 4603
_reflns_threshold_expression >2sigma(I)
_cod_data_source_file c4sc01843e2.cif
_cod_data_source_block c322
_cod_depositor_comments
;
The following automatic conversions were performed:

'_symmetry_cell_setting' value 'Monoclinic' changed to 'monoclinic'
according to
/usr/data/users/saulius/crontab/automatic-downloads/rss-feeds/RSC/lib/dictionaries/cif_core.dic
dictionary named 'cif_core.dic' version 2.4.2 from
2011-04-26.

'_exptl_absorpt_correction_type' value 'Multi-scan'
changed to 'multi-scan' according to
/usr/data/users/saulius/crontab/automatic-downloads/rss-feeds/RSC/lib/dictionaries/cif_core.dic
dictionary named 'cif_core.dic' version 2.4.2 from 2011-04-26.

Automatic conversion script
Id: cif_fix_values 2281 2013-09-26 08:29:07Z andrius 

 Adding full bibliography for 1517367--1517369.cif.

The following automatic conversions were performed:

'_exptl_crystal_density_meas' value 'Not Measured' was changed to '?'
- the value is perceived as not measured.

Automatic conversion script
Id: cif_fix_values 3008 2015-01-20 13:52:24Z robertas 
;
_cod_original_sg_symbol_H-M C2/c
_cod_database_code 1517369

loop_
_symmetry_equiv_pos_as_xyz
'x, y, z'
'-x, y, -z+1/2'
'x+1/2, y+1/2, z'
'-x+1/2, y+1/2, -z+1/2'
'-x, -y, -z'
'x, -y, z-1/2'
'-x+1/2, -y+1/2, -z'
'x+1/2, -y+1/2, z-1/2'

loop_
_atom_site_label
_atom_site_type_symbol
_atom_site_fract_x
_atom_site_fract_y
_atom_site_fract_z
_atom_site_U_iso_or_equiv
_atom_site_adp_type
_atom_site_occupancy
_atom_site_symmetry_multiplicity
_atom_site_calc_flag
_atom_site_refinement_flags
_atom_site_disorder_assembly
_atom_site_disorder_group
C23 C 0.5018(5) -0.05607(13) 0.2426(11) 0.0207(5) Uani 0.50 1 d PGU A -1
C24 C 0.5180(4) -0.0966(4) 0.3475(8) 0.028(2) Uani 0.50 1 d PGU A -1
H24 H 0.5274 -0.0721 0.4227 0.034 Uiso 0.50 1 calc PR A -1
C25 C 0.5205(3) -0.1729(4) 0.3424(6) 0.029(2) Uani 0.50 1 d PGU A -1
H25 H 0.5317 -0.2006 0.4142 0.035 Uiso 0.50 1 calc PR A -1
C26 C 0.5068(4) -0.20868(13) 0.2324(8) 0.034(3) Uani 0.50 1 d PGU A -1
C27 C 0.4906(4) -0.1682(4) 0.1275(6) 0.049(3) Uani 0.50 1 d PGU A -1
H27 H 0.4812 -0.1926 0.0523 0.059 Uiso 0.50 1 calc PR A -1
C28 C 0.4880(4) -0.0919(4) 0.1325(8) 0.038(3) Uani 0.50 1 d PGU A -1
H28 H 0.4769 -0.0642 0.0608 0.046 Uiso 0.50 1 calc PR A -1
C29 C 0.5076(4) -0.2949(4) 0.2214(7) 0.051(3) Uani 0.50 1 d PDU A -1
C30 C 0.5340(4) -0.3178(4) 0.1245(8) 0.081(3) Uani 0.50 1 d PDU A -1
H30A H 0.5719 -0.3053 0.1473 0.121 Uiso 0.50 1 calc PR A -1
H30B H 0.5175 -0.2921 0.0500 0.121 Uiso 0.50 1 calc PR A -1
H30C H 0.5300 -0.3710 0.1120 0.121 Uiso 0.50 1 calc PR A -1
C31 C 0.5339(5) -0.3296(7) 0.3414(8) 0.049(3) Uani 0.50 1 d PDU A -1
H31A H 0.5376 -0.3828 0.3309 0.074 Uiso 0.50 1 calc PR A -1
H31B H 0.5118 -0.3207 0.3993 0.074 Uiso 0.50 1 calc PR A -1
H31C H 0.5691 -0.3078 0.3711 0.074 Uiso 0.50 1 calc PR A -1
C32 C 0.4486(4) -0.3246(8) 0.1897(12) 0.063(4) Uani 0.50 1 d PDU A -1
H32A H 0.4295 -0.3032 0.1135 0.094 Uiso 0.50 1 calc PR A -1
H32B H 0.4307 -0.3106 0.2534 0.094 Uiso 0.50 1 calc PR A -1
H32C H 0.4489 -0.3783 0.1826 0.094 Uiso 0.50 1 calc PR A -1
N1 N 0.42044(10) 0.04346(14) 0.3360(2) 0.0236(6) Uani 1 1 d . . .
H1N H 0.4128(13) -0.0003(18) 0.340(3) 0.028 Uiso 1 1 d . . .
C1 C 0.5000 0.1863(2) 0.2500 0.0223(9) Uani 1 2 d S . .
H1 H 0.5000 0.2385 0.2500 0.027 Uiso 1 2 calc SR . .
C2 C 0.46004(10) 0.14709(15) 0.2885(3) 0.0208(7) Uani 1 1 d . . .
C3 C 0.46214(11) 0.06886(15) 0.2903(3) 0.0207(5) Uani 1 1 d . A .
C4 C 0.5000 0.0270(2) 0.2500 0.0207(5) Uani 1 2 d S . .
C5 C 0.41296(11) 0.16699(15) 0.3320(3) 0.0219(7) Uani 1 1 d . . .
C6 C 0.38855(11) 0.23641(17) 0.3469(3) 0.0255(7) Uani 1 1 d . . .
C7 C 0.40518(12) 0.30571(16) 0.3145(3) 0.0269(7) Uani 1 1 d . . .
H7 H 0.4358 0.3080 0.2817 0.032 Uiso 1 1 calc R . .
C8 C 0.37933(12) 0.37053(17) 0.3280(3) 0.0305(8) Uani 1 1 d . . .
C9 C 0.33482(14) 0.36615(19) 0.3792(3) 0.0401(9) Uani 1 1 d . . .
H9 H 0.3164 0.4100 0.3903 0.048 Uiso 1 1 calc R . .
C10 C 0.31748(13) 0.30059(19) 0.4132(3) 0.0413(9) Uani 1 1 d . . .
H10 H 0.2876 0.2998 0.4489 0.050 Uiso 1 1 calc R . .
C11 C 0.34273(12) 0.23335(17) 0.3967(3) 0.0311(8) Uani 1 1 d . . .
C12 C 0.32259(12) 0.16546(18) 0.4265(3) 0.0333(8) Uani 1 1 d . . .
H12 H 0.2924 0.1664 0.4611 0.040 Uiso 1 1 calc R . .
C13 C 0.34357(11) 0.09839(17) 0.4090(3) 0.0276(7) Uani 1 1 d . . .
C14 C 0.39018(11) 0.10136(16) 0.3604(3) 0.0244(7) Uani 1 1 d . . .
C15 C 0.39888(13) 0.44392(17) 0.2884(3) 0.0357(8) Uani 1 1 d . . .
C16 C 0.39938(17) 0.4401(2) 0.1555(4) 0.0521(10) Uani 1 1 d . . .
H16A H 0.4241 0.4016 0.1428 0.078 Uiso 1 1 calc R . .
H16B H 0.4108 0.4876 0.1295 0.078 Uiso 1 1 calc R . .
H16C H 0.3635 0.4286 0.1089 0.078 Uiso 1 1 calc R . .
C17 C 0.45473(15) 0.4586(2) 0.3625(4) 0.0498(10) Uani 1 1 d . . .
H17A H 0.4536 0.4644 0.4470 0.075 Uiso 1 1 calc R . .
H17B H 0.4686 0.5038 0.3340 0.075 Uiso 1 1 calc R . .
H17C H 0.4779 0.4172 0.3541 0.075 Uiso 1 1 calc R . .
C18 C 0.36351(16) 0.5090(2) 0.3052(4) 0.0566(12) Uani 1 1 d . . .
H18A H 0.3276 0.5017 0.2554 0.085 Uiso 1 1 calc R . .
H18B H 0.3785 0.5546 0.2811 0.085 Uiso 1 1 calc R . .
H18C H 0.3617 0.5124 0.3897 0.085 Uiso 1 1 calc R . .
C19 C 0.31946(12) 0.02591(18) 0.4399(3) 0.0307(8) Uani 1 1 d . . .
C20 C 0.26948(13) 0.0404(2) 0.4890(3) 0.0406(9) Uani 1 1 d . . .
H20A H 0.2791 0.0705 0.5618 0.061 Uiso 1 1 calc R . .
H20B H 0.2546 -0.0066 0.5080 0.061 Uiso 1 1 calc R . .
H20C H 0.2429 0.0666 0.4284 0.061 Uiso 1 1 calc R . .
C21 C 0.35978(14) -0.01502(19) 0.5367(3) 0.0381(9) Uani 1 1 d . . .
H21A H 0.3908 -0.0285 0.5052 0.057 Uiso 1 1 calc R . .
H21B H 0.3433 -0.0596 0.5600 0.057 Uiso 1 1 calc R . .
H21C H 0.3711 0.0169 0.6069 0.057 Uiso 1 1 calc R . .
C22 C 0.30181(14) -0.0212(2) 0.3265(3) 0.0406(9) Uani 1 1 d . . .
H22A H 0.2755 0.0061 0.2669 0.061 Uiso 1 1 calc R . .
H22B H 0.2859 -0.0670 0.3468 0.061 Uiso 1 1 calc R . .
H22C H 0.3327 -0.0326 0.2933 0.061 Uiso 1 1 calc R . .
C1S C 0.8088(3) 0.7863(3) 0.8996(7) 0.0940(19) Uani 1 1 d U . .
C2S C 0.8097(2) 0.7639(3) 0.7864(6) 0.0929(18) Uani 1 1 d U . .
H2S H 0.7846 0.7846 0.7209 0.111 Uiso 1 1 calc R . .
C3S C 0.8451(3) 0.7130(4) 0.7628(7) 0.103(2) Uani 1 1 d U . .
H3S H 0.8431 0.6986 0.6821 0.124 Uiso 1 1 calc R . .
C4S C 0.8821(3) 0.6832(4) 0.8495(10) 0.126(3) Uani 1 1 d U . .
H4S H 0.9070 0.6488 0.8320 0.151 Uiso 1 1 calc R . .
C5S C 0.8832(4) 0.7037(5) 0.9641(10) 0.149(4) Uani 1 1 d U . .
H5S H 0.9100 0.6843 1.0276 0.179 Uiso 1 1 calc R . .
C6S C 0.8452(4) 0.7533(4) 0.9911(6) 0.125(3) Uani 1 1 d U . .
H6S H 0.8449 0.7638 1.0723 0.150 Uiso 1 1 calc R . .
C7S C 0.7698(4) 0.8375(5) 0.9194(11) 0.184(4) Uani 1 1 d U . .
H7S1 H 0.7684 0.8794 0.8650 0.277 Uiso 1 1 calc R . .
H7S2 H 0.7793 0.8548 1.0027 0.277 Uiso 1 1 calc R . .
H7S3 H 0.7349 0.8134 0.9043 0.277 Uiso 1 1 calc R . .

loop_
_atom_site_aniso_label
_atom_site_aniso_U_11
_atom_site_aniso_U_22
_atom_site_aniso_U_33
_atom_site_aniso_U_23
_atom_site_aniso_U_13
_atom_site_aniso_U_12
C23 0.0168(10) 0.0216(11) 0.0259(13) 0.0022(12) 0.0096(9) -0.0023(11)
C24 0.037(5) 0.023(4) 0.023(4) 0.001(3) 0.001(4) -0.005(4)
C25 0.034(4) 0.019(4) 0.027(4) 0.013(3) -0.005(4) -0.006(3)
C26 0.032(5) 0.026(3) 0.041(6) -0.008(3) 0.004(4) 0.002(3)
C27 0.062(6) 0.040(5) 0.046(6) 0.000(4) 0.015(5) 0.013(4)
C28 0.053(6) 0.031(5) 0.034(5) 0.001(4) 0.018(4) 0.008(4)
C29 0.066(6) 0.025(3) 0.057(7) 0.003(3) 0.004(4) -0.003(4)
C30 0.114(7) 0.038(4) 0.088(6) -0.011(4) 0.015(6) 0.024(5)
C31 0.067(6) 0.022(4) 0.051(6) 0.006(4) -0.002(5) -0.001(5)
C32 0.071(7) 0.041(6) 0.075(7) 0.004(5) 0.014(5) -0.015(5)
N1 0.0238(13) 0.0203(12) 0.0305(15) 0.0009(11) 0.0140(11) -0.0042(11)
C1 0.021(2) 0.018(2) 0.030(2) 0.000 0.0094(18) 0.000
C2 0.0156(14) 0.0252(15) 0.0236(16) 0.0005(12) 0.0083(12) 0.0010(11)
C3 0.0168(10) 0.0216(11) 0.0259(13) 0.0022(12) 0.0096(9) -0.0023(11)
C4 0.0168(10) 0.0216(11) 0.0259(13) 0.0022(12) 0.0096(9) -0.0023(11)
C5 0.0181(14) 0.0251(15) 0.0249(16) -0.0008(12) 0.0095(12) 0.0011(12)
C6 0.0193(15) 0.0354(18) 0.0236(16) -0.0017(13) 0.0083(13) 0.0024(12)
C7 0.0211(15) 0.0299(16) 0.0317(18) -0.0012(13) 0.0099(13) 0.0001(13)
C8 0.0264(17) 0.0307(17) 0.0350(19) -0.0003(14) 0.0085(14) 0.0047(13)
C9 0.0357(19) 0.0304(18) 0.059(2) -0.0005(17) 0.0210(18) 0.0099(15)
C10 0.0294(18) 0.046(2) 0.055(2) -0.0015(18) 0.0232(17) 0.0076(16)
C11 0.0205(16) 0.0363(19) 0.040(2) -0.0013(15) 0.0135(14) 0.0045(13)
C12 0.0219(16) 0.043(2) 0.041(2) 0.0003(15) 0.0199(15) 0.0023(14)
C13 0.0207(15) 0.0362(18) 0.0291(18) 0.0025(14) 0.0123(13) -0.0024(13)
C14 0.0213(15) 0.0279(16) 0.0261(17) 0.0015(13) 0.0096(13) 0.0014(12)
C15 0.0330(18) 0.0291(17) 0.046(2) 0.0027(15) 0.0110(16) 0.0080(14)
C16 0.064(3) 0.041(2) 0.053(3) 0.0068(19) 0.016(2) -0.0008(19)
C17 0.042(2) 0.035(2) 0.068(3) 0.0042(19) 0.004(2) -0.0021(16)
C18 0.047(2) 0.036(2) 0.090(3) 0.010(2) 0.020(2) 0.0133(18)
C19 0.0249(17) 0.0402(19) 0.0309(18) 0.0026(14) 0.0146(14) -0.0072(13)
C20 0.0311(19) 0.051(2) 0.047(2) 0.0062(17) 0.0236(17) -0.0086(16)
C21 0.0350(19) 0.044(2) 0.040(2) 0.0064(16) 0.0181(16) -0.0078(15)
C22 0.0329(19) 0.049(2) 0.044(2) -0.0037(17) 0.0167(17) -0.0132(16)
C1S 0.104(4) 0.068(3) 0.113(5) -0.024(4) 0.031(4) -0.019(3)
C2S 0.072(4) 0.088(4) 0.104(5) 0.011(4) -0.014(3) 0.002(3)
C3S 0.104(5) 0.100(4) 0.106(5) -0.007(4) 0.024(4) -0.009(4)
C4S 0.082(4) 0.090(5) 0.189(8) 0.003(5) -0.005(5) 0.010(4)
C5S 0.164(7) 0.087(5) 0.147(7) 0.032(5) -0.066(6) -0.022(5)
C6S 0.206(8) 0.079(4) 0.073(4) -0.009(4) -0.004(5) -0.037(5)
C7S 0.160(7) 0.117(6) 0.308(12) -0.048(7) 0.119(8) -0.002(5)

loop_
_atom_type_symbol
_atom_type_description
_atom_type_scat_dispersion_real
_atom_type_scat_dispersion_imag
_atom_type_scat_source
C C 0.0033 0.0016 'International Tables Vol C Tables 4.2.6.8 and 6.1.1.4'
H H 0.0000 0.0000 'International Tables Vol C Tables 4.2.6.8 and 6.1.1.4'
N N 0.0061 0.0033 'International Tables Vol C Tables 4.2.6.8 and 6.1.1.4'

loop_
_geom_angle_atom_site_label_1
_geom_angle_atom_site_label_2
_geom_angle_atom_site_label_3
_geom_angle
_geom_angle_site_symmetry_1
_geom_angle_site_symmetry_3
C24 C23 C28 120.0 . .
C24 C23 C4 119.1(8) . .
C28 C23 C4 120.9(8) . .
C25 C24 C23 120.0 . .
C25 C24 H24 120.0 . .
C23 C24 H24 120.0 . .
C24 C25 C26 120.0 . .
C24 C25 H25 120.0 . .
C26 C25 H25 120.0 . .
C27 C26 C25 120.0 . .
C27 C26 C29 117.7(7) . .
C25 C26 C29 122.3(7) . .
C26 C27 C28 120.0 . .
C26 C27 H27 120.0 . .
C28 C27 H27 120.0 . .
C27 C28 C23 120.0 . .
C27 C28 H28 120.0 . .
C23 C28 H28 120.0 . .
C30 C29 C31 111.8(7) . .
C30 C29 C26 110.8(6) . .
C31 C29 C26 110.6(8) . .
C30 C29 C32 108.3(7) . .
C31 C29 C32 106.0(5) . .
C26 C29 C32 109.2(8) . .
C14 N1 C3 110.4(2) . .
C14 N1 H1N 125(2) . .
C3 N1 H1N 124(2) . .
C2 C1 C2 119.0(4) 2_655 .
C2 C1 H1 120.5 2_655 .
C2 C1 H1 120.5 . .
C1 C2 C3 118.9(3) . .
C1 C2 C5 135.2(3) . .
C3 C2 C5 105.9(2) . .
N1 C3 C4 127.4(3) . .
N1 C3 C2 108.1(2) . .
C4 C3 C2 124.5(3) . .
C3 C4 C3 113.9(3) 2_655 .
C3 C4 C23 126.5(4) 2_655 2_655
C3 C4 C23 119.5(4) . 2_655
C3 C4 C23 119.5(4) 2_655 .
C3 C4 C23 126.5(4) . .
C23 C4 C23 8.0(7) 2_655 .
C14 C5 C6 120.2(2) . .
C14 C5 C2 107.1(2) . .
C6 C5 C2 132.8(3) . .
C7 C6 C11 118.0(3) . .
C7 C6 C5 125.9(3) . .
C11 C6 C5 116.0(3) . .
C8 C7 C6 123.5(3) . .
C8 C7 H7 118.3 . .
C6 C7 H7 118.3 . .
C7 C8 C9 117.4(3) . .
C7 C8 C15 120.7(3) . .
C9 C8 C15 121.9(3) . .
C10 C9 C8 121.4(3) . .
C10 C9 H9 119.3 . .
C8 C9 H9 119.3 . .
C9 C10 C11 121.8(3) . .
C9 C10 H10 119.1 . .
C11 C10 H10 119.1 . .
C12 C11 C10 121.1(3) . .
C12 C11 C6 121.0(3) . .
C10 C11 C6 117.9(3) . .
C13 C12 C11 124.4(3) . .
C13 C12 H12 117.8 . .
C11 C12 H12 117.8 . .
C12 C13 C14 114.7(3) . .
C12 C13 C19 122.6(3) . .
C14 C13 C19 122.8(3) . .
N1 C14 C5 108.5(2) . .
N1 C14 C13 127.8(3) . .
C5 C14 C13 123.7(3) . .
C17 C15 C16 110.1(3) . .
C17 C15 C8 108.8(3) . .
C16 C15 C8 109.4(3) . .
C17 C15 C18 108.1(3) . .
C16 C15 C18 107.4(3) . .
C8 C15 C18 113.0(3) . .
C15 C16 H16A 109.5 . .
C15 C16 H16B 109.5 . .
H16A C16 H16B 109.5 . .
C15 C16 H16C 109.5 . .
H16A C16 H16C 109.5 . .
H16B C16 H16C 109.5 . .
C15 C17 H17A 109.5 . .
C15 C17 H17B 109.5 . .
H17A C17 H17B 109.5 . .
C15 C17 H17C 109.5 . .
H17A C17 H17C 109.5 . .
H17B C17 H17C 109.5 . .
C15 C18 H18A 109.5 . .
C15 C18 H18B 109.5 . .
H18A C18 H18B 109.5 . .
C15 C18 H18C 109.5 . .
H18A C18 H18C 109.5 . .
H18B C18 H18C 109.5 . .
C21 C19 C13 109.9(3) . .
C21 C19 C22 111.4(3) . .
C13 C19 C22 110.1(3) . .
C21 C19 C20 107.9(3) . .
C13 C19 C20 110.7(3) . .
C22 C19 C20 106.9(3) . .
C19 C20 H20A 109.5 . .
C19 C20 H20B 109.5 . .
H20A C20 H20B 109.5 . .
C19 C20 H20C 109.5 . .
H20A C20 H20C 109.5 . .
H20B C20 H20C 109.5 . .
C19 C21 H21A 109.5 . .
C19 C21 H21B 109.5 . .
H21A C21 H21B 109.5 . .
C19 C21 H21C 109.5 . .
H21A C21 H21C 109.5 . .
H21B C21 H21C 109.5 . .
C19 C22 H22A 109.5 . .
C19 C22 H22B 109.5 . .
H22A C22 H22B 109.5 . .
C19 C22 H22C 109.5 . .
H22A C22 H22C 109.5 . .
H22B C22 H22C 109.5 . .
C2S C1S C6S 116.0(6) . .
C2S C1S C7S 120.7(8) . .
C6S C1S C7S 123.3(8) . .
C1S C2S C3S 123.0(6) . .
C1S C2S H2S 118.5 . .
C3S C2S H2S 118.5 . .
C4S C3S C2S 121.9(7) . .
C4S C3S H3S 119.1 . .
C2S C3S H3S 119.1 . .
C3S C4S C5S 117.7(8) . .
C3S C4S H4S 121.1 . .
C5S C4S H4S 121.1 . .
C4S C5S C6S 121.4(7) . .
C4S C5S H5S 119.3 . .
C6S C5S H5S 119.3 . .
C1S C6S C5S 119.9(7) . .
C1S C6S H6S 120.0 . .
C5S C6S H6S 120.0 . .
C1S C7S H7S1 109.5 . .
C1S C7S H7S2 109.5 . .
H7S1 C7S H7S2 109.5 . .
C1S C7S H7S3 109.5 . .
H7S1 C7S H7S3 109.5 . .
H7S2 C7S H7S3 109.5 . .

loop_
_geom_bond_atom_site_label_1
_geom_bond_atom_site_label_2
_geom_bond_distance
_geom_bond_site_symmetry_2
C23 C24 1.3900 .
C23 C28 1.3900 .
C23 C4 1.513(4) .
C24 C25 1.3900 .
C24 H24 0.9500 .
C25 C26 1.3900 .
C25 H25 0.9500 .
C26 C27 1.3900 .
C26 C29 1.573(7) .
C27 C28 1.3900 .
C27 H27 0.9500 .
C28 H28 0.9500 .
C29 C30 1.485(10) .
C29 C31 1.524(11) .
C29 C32 1.579(12) .
C30 H30A 0.9800 .
C30 H30B 0.9800 .
C30 H30C 0.9800 .
C31 H31A 0.9800 .
C31 H31B 0.9800 .
C31 H31C 0.9800 .
C32 H32A 0.9800 .
C32 H32B 0.9800 .
C32 H32C 0.9800 .
N1 C14 1.376(4) .
N1 C3 1.377(4) .
N1 H1N 0.82(3) .
C1 C2 1.403(3) 2_655
C1 C2 1.403(3) .
C1 H1 0.9500 .
C2 C3 1.423(4) .
C2 C5 1.459(4) .
C3 C4 1.396(3) .
C4 C3 1.396(3) 2_655
C4 C23 1.513(4) 2_655
C5 C14 1.400(4) .
C5 C6 1.437(4) .
C6 C7 1.406(4) .
C6 C11 1.425(4) .
C7 C8 1.379(4) .
C7 H7 0.9500 .
C8 C9 1.404(5) .
C8 C15 1.530(5) .
C9 C10 1.360(5) .
C9 H9 0.9500 .
C10 C11 1.417(4) .
C10 H10 0.9500 .
C11 C12 1.410(4) .
C12 C13 1.367(4) .
C12 H12 0.9500 .
C13 C14 1.436(4) .
C13 C19 1.531(4) .
C15 C17 1.521(5) .
C15 C16 1.525(5) .
C15 C18 1.532(5) .
C16 H16A 0.9800 .
C16 H16B 0.9800 .
C16 H16C 0.9800 .
C17 H17A 0.9800 .
C17 H17B 0.9800 .
C17 H17C 0.9800 .
C18 H18A 0.9800 .
C18 H18B 0.9800 .
C18 H18C 0.9800 .
C19 C21 1.530(5) .
C19 C22 1.535(5) .
C19 C20 1.541(4) .
C20 H20A 0.9800 .
C20 H20B 0.9800 .
C20 H20C 0.9800 .
C21 H21A 0.9800 .
C21 H21B 0.9800 .
C21 H21C 0.9800 .
C22 H22A 0.9800 .
C22 H22B 0.9800 .
C22 H22C 0.9800 .
C1S C2S 1.362(9) .
C1S C6S 1.376(10) .
C1S C7S 1.425(9) .
C2S C3S 1.370(9) .
C2S H2S 0.9500 .
C3S C4S 1.326(10) .
C3S H3S 0.9500 .
C4S C5S 1.357(12) .
C4S H4S 0.9500 .
C5S C6S 1.416(12) .
C5S H5S 0.9500 .
C6S H6S 0.9500 .
C7S H7S1 0.9800 .
C7S H7S2 0.9800 .
C7S H7S3 0.9800 .
